data_7027202
loop_
_publ_author_name
'Dolbecq, Anne'
'Guirauden, Aude'
'Fourmigu\'e, Marc'
'Boubekeur, Kamal'
'Batail, Patrick'
'Rohmer, Marie-Madeleine'
'B\'enard, Marc'
'Coulon, Claude'
'Sall\'e, Marc'
'Blanchard, Philippe'

_publ_section_title
;
 Relative basicities of the oxygen atoms of the Linquist polyoxometalate
 [Mo6O19]2&#x2212; and their recognition by hydroxyl groups in radical
 cation salts based on functionalized tetrathiafulvalene \p donors
;
_journal_issue 8
_journal_name_full 'Journal of the Chemical Society, Dalton Transactions'
_journal_page_first 1241
_journal_paper_doi 10.1039/a809442j
_journal_year 1999
_chemical_formula_moiety '(C10 H10 O2 S6)2 Mo6 O19'
_chemical_formula_sum 'C20 H20 Mo6 O23 S12'
_chemical_formula_weight 1588.72
_chemical_name_systematic
;
Bis[3,4-(ethylenedithio)-3'-4'-bis(hydroxymethyl)-tetrathiafulvalene]
nonadecaoxohexamolybdate(VI)
;
_space_group_IT_number 14
_symmetry_cell_setting monoclinic
_symmetry_space_group_name_Hall '-P 2ybc'
_symmetry_space_group_name_H-M 'P 1 21/c 1'
_atom_sites_solution_hydrogens geom
_atom_sites_solution_primary direct
_atom_sites_solution_secondary difmap
_audit_creation_method SHELXL
_cell_angle_alpha 90.00
_cell_angle_beta 101.342(9)
_cell_angle_gamma 90.00
_cell_formula_units_Z 4
_cell_length_a 20.654(2)
_cell_length_b 11.5411(8)
_cell_length_c 17.1100(12)
_cell_measurement_reflns_used 5000
_cell_measurement_temperature 150(2)
_cell_measurement_theta_max 26.8
_cell_measurement_theta_min 2.0
_cell_volume 3998.9(6)
_computing_cell_refinement 'SELECT (Stoe IPDS)'
_computing_data_collection 'EXPOSE (Stoe IPDS)'
_computing_data_reduction 'INTEGRATE (Stoe IPDS)'
_computing_molecular_graphics 'ORTEP (Johnson, 1976)'
_computing_structure_refinement 'SHELXL-93 (Sheldrick, 1993)'
_computing_structure_solution 'SHELXS-86 (Sheldrick, 1990)'
_diffrn_ambient_temperature 150(2)
_diffrn_detector_area_resol_mean 6.66
_diffrn_measurement_device_type 'Stoe IPDS'
_diffrn_measurement_method 'rotation, phi incr. 1.1\%'
_diffrn_radiation_detector 'area detector'
_diffrn_radiation_monochromator graphite
_diffrn_radiation_source 'fine-focus sealed tube'
_diffrn_radiation_type MoK\a
_diffrn_radiation_wavelength 0.71073
_diffrn_reflns_av_R_equivalents 0.0430
_diffrn_reflns_av_sigmaI/netI 0.0363
_diffrn_reflns_limit_h_max 26
_diffrn_reflns_limit_h_min -26
_diffrn_reflns_limit_k_max 14
_diffrn_reflns_limit_k_min -14
_diffrn_reflns_limit_l_max 20
_diffrn_reflns_limit_l_min -20
_diffrn_reflns_number 34134
_diffrn_reflns_theta_max 26.87
_diffrn_reflns_theta_min 2.01
_diffrn_standards_decay_% 0
_exptl_absorpt_coefficient_mu 2.538
_exptl_absorpt_correction_T_max 0.915
_exptl_absorpt_correction_T_min 0.640
_exptl_absorpt_correction_type numerical
_exptl_absorpt_process_details 'FACEIT (Stoe IPDS)'
_exptl_crystal_colour black
_exptl_crystal_density_diffrn 2.639
_exptl_crystal_density_meas ?
_exptl_crystal_description plate
_exptl_crystal_F_000 3072
_exptl_crystal_size_max 0.21
_exptl_crystal_size_mid 0.11
_exptl_crystal_size_min 0.02
_refine_diff_density_max 2.767
_refine_diff_density_min -1.525
_refine_diff_density_rms 0.210
_refine_ls_extinction_method none
_refine_ls_goodness_of_fit_all 1.292
_refine_ls_goodness_of_fit_obs 1.376
_refine_ls_hydrogen_treatment constr
_refine_ls_matrix_type full
_refine_ls_number_parameters 543
_refine_ls_number_reflns 8120
_refine_ls_number_restraints 0
_refine_ls_restrained_S_all 1.306
_refine_ls_restrained_S_obs 1.376
_refine_ls_R_factor_all 0.0754
_refine_ls_R_factor_obs 0.0637
_refine_ls_shift/esd_max 0.012
_refine_ls_shift/esd_mean 0.001
_refine_ls_structure_factor_coef Fsqd
_refine_ls_weighting_details 'w=1/[\s^2^(Fo^2^)+(0.0176P)^2^+82.1288P] where P=(Fo^2^+2Fc^2^)/3'
_refine_ls_weighting_scheme calc
_refine_ls_wR_factor_all 0.1335
_refine_ls_wR_factor_obs 0.1292
_reflns_number_observed 6918
_reflns_number_total 8121
_reflns_observed_criterion >2sigma(I)
_cod_data_source_file 809442jsup1.cif
_cod_data_source_block adoh2
_cod_depositor_comments
;
The following automatic conversions were performed:

'_exptl_crystal_density_meas' value 'not measured' was changed to '?'
- the value is perceived as not measured.

Automatic conversion script
Id: cif_fix_values 3008 2015-01-20 13:52:24Z robertas 

The following automatic conversions were performed:

'_refine_ls_weighting_scheme' value 'calc
w=1/[\s^2^(Fo^2^)+(0.0176P)^2^+82.1288P] where P=(Fo^2^+2Fc^2^)/3'
was changed to 'calc'. New tag '_refine_ls_weighting_details' was
created. The value of the new tag was set to
'w=1/[\s^2^(Fo^2^)+(0.0176P)^2^+82.1288P] where P=(Fo^2^+2Fc^2^)/3'.

Automatic conversion script
Id: cif_fix_values 3143 2015-03-26 13:38:13Z robertas 
;
_cod_original_cell_volume 3998.8(5)
_cod_original_sg_symbol_H-M P21/c
_cod_database_code 7027202

loop_
_symmetry_equiv_pos_as_xyz
'x, y, z'
'-x, y+1/2, -z+1/2'
'-x, -y, -z'
'x, -y-1/2, z-1/2'

loop_
_atom_site_aniso_label
_atom_site_aniso_U_11
_atom_site_aniso_U_22
_atom_site_aniso_U_33
_atom_site_aniso_U_23
_atom_site_aniso_U_13
_atom_site_aniso_U_12
Mo1 0.0134(4) 0.0198(4) 0.0133(5) 0.0012(3) 0.0063(3) 0.0023(3)
Mo2 0.0096(4) 0.0083(3) 0.0211(5) -0.0024(3) -0.0001(3) -0.0016(3)
Mo3 0.0117(4) 0.0204(4) 0.0181(5) 0.0038(3) 0.0011(3) 0.0086(3)
Mo4 0.0105(4) 0.0219(4) 0.0199(5) -0.0093(3) 0.0016(3) -0.0060(3)
Mo5 0.0184(4) 0.0140(4) 0.0133(5) -0.0009(3) 0.0087(3) -0.0011(3)
Mo6 0.0128(4) 0.0078(3) 0.0164(5) -0.0003(3) 0.0008(3) 0.0021(3)
O1 0.025(4) 0.030(4) 0.025(5) 0.003(3) 0.012(3) -0.003(3)
O2 0.015(3) 0.011(3) 0.035(5) -0.006(3) 0.001(3) 0.000(3)
O3 0.021(4) 0.032(4) 0.029(5) 0.007(3) 0.001(3) 0.014(3)
O4 0.017(4) 0.034(4) 0.032(5) -0.015(3) 0.005(3) -0.008(3)
O5 0.023(3) 0.025(4) 0.021(4) 0.001(3) 0.014(3) 0.000(3)
O6 0.017(3) 0.011(3) 0.030(5) 0.000(3) 0.008(3) 0.007(2)
O12 0.010(3) 0.021(3) 0.021(4) 0.006(3) 0.008(3) -0.002(2)
O13 0.010(3) 0.029(4) 0.016(4) 0.008(3) 0.005(3) 0.007(3)
O14 0.011(3) 0.023(3) 0.016(4) -0.006(3) -0.001(3) 0.001(3)
O16 0.012(3) 0.015(3) 0.016(4) -0.005(3) 0.000(3) 0.003(2)
O19 0.008(3) 0.007(3) 0.009(3) -0.001(2) 0.000(2) -0.001(2)
O23 0.016(3) 0.015(3) 0.025(4) 0.004(3) 0.002(3) 0.006(3)
O25 0.025(4) 0.011(3) 0.014(4) -0.005(2) 0.002(3) 0.000(3)
O26 0.013(3) 0.010(3) 0.012(4) -0.003(2) -0.004(2) 0.001(2)
O34 0.011(3) 0.029(4) 0.011(4) -0.002(3) -0.004(3) 0.002(3)
O35 0.016(3) 0.018(3) 0.021(4) 0.000(3) 0.008(3) 0.005(3)
O45 0.012(3) 0.020(3) 0.026(4) -0.008(3) 0.007(3) -0.009(3)
O46 0.016(3) 0.014(3) 0.023(4) -0.006(3) 0.003(3) -0.006(3)
O56 0.022(3) 0.014(3) 0.011(4) 0.004(2) 0.004(3) 0.000(3)
S1A 0.0177(11) 0.0289(13) 0.0134(14) -0.0027(10) 0.0019(9) -0.0031(9)
S2A 0.0119(10) 0.0148(10) 0.0209(14) 0.0021(9) 0.0028(9) 0.0049(8)
S3A 0.0098(10) 0.0171(10) 0.0145(13) -0.0058(8) 0.0000(8) -0.0003(8)
S4A 0.0136(10) 0.0110(10) 0.0187(14) -0.0037(8) 0.0033(9) -0.0001(8)
S5A 0.0121(10) 0.0130(10) 0.0157(13) -0.0049(8) -0.0013(8) 0.0031(8)
S6A 0.0177(11) 0.0148(10) 0.0128(13) -0.0031(8) 0.0012(9) -0.0029(8)
O2A 0.033(5) 0.036(5) 0.058(7) 0.011(4) 0.014(4) 0.019(4)
C1A 0.036(7) 0.050(8) 0.041(9) 0.023(6) -0.021(6) -0.024(6)
C2A 0.013(5) 0.042(7) 0.052(9) 0.022(6) 0.005(5) 0.015(5)
C3A 0.016(5) 0.033(6) 0.031(7) 0.013(5) -0.010(4) -0.006(4)
C4A 0.011(4) 0.034(6) 0.028(7) 0.016(5) 0.006(4) 0.006(4)
C5A 0.014(4) 0.012(4) 0.024(6) 0.002(4) 0.006(4) -0.003(3)
C6A 0.021(5) 0.008(4) 0.013(5) -0.002(3) 0.005(4) -0.003(3)
C8A 0.012(4) 0.014(4) 0.016(5) 0.003(3) -0.001(3) 0.003(3)
C9A 0.009(4) 0.011(4) 0.020(6) 0.002(3) -0.002(3) -0.001(3)
C10A 0.010(4) 0.018(4) 0.010(5) 0.005(3) 0.002(3) -0.003(3)
S1B 0.0094(10) 0.0191(11) 0.0202(14) -0.0059(9) 0.0016(9) 0.0005(8)
S2B 0.0129(10) 0.0188(11) 0.0162(14) 0.0015(9) 0.0043(9) 0.0056(8)
S3B 0.0090(10) 0.0095(9) 0.0194(14) -0.0008(8) 0.0006(8) 0.0015(7)
S4B 0.0115(10) 0.0162(10) 0.0152(13) -0.0036(9) 0.0033(8) 0.0029(8)
S5B 0.0097(10) 0.0189(11) 0.0222(15) -0.0031(9) -0.0012(9) 0.0034(8)
S6B 0.0128(10) 0.0219(11) 0.0175(14) -0.0065(9) 0.0005(9) -0.0006(9)
O2B 0.025(4) 0.033(4) 0.039(5) 0.009(4) 0.018(4) 0.010(3)
C1B 0.013(6) 0.098(12) 0.052(11) -0.050(9) -0.001(6) 0.001(6)
C2B 0.009(4) 0.038(6) 0.028(7) 0.009(5) 0.000(4) 0.006(4)
C3B 0.008(4) 0.036(6) 0.017(6) 0.000(4) 0.001(4) 0.000(4)
C4B 0.006(4) 0.030(5) 0.017(6) 0.011(4) 0.003(3) 0.005(4)
C5B 0.009(4) 0.008(4) 0.013(5) 0.002(3) -0.001(3) 0.003(3)
C6B 0.015(4) 0.013(4) 0.013(5) 0.000(3) 0.003(4) -0.003(3)
C7B 0.012(4) 0.013(4) 0.015(5) -0.002(3) 0.002(3) -0.004(3)
C8B 0.013(4) 0.012(4) 0.017(6) 0.002(3) 0.004(4) 0.002(3)
C9B 0.008(4) 0.025(5) 0.023(6) 0.008(4) 0.002(4) -0.003(4)
C10B 0.007(4) 0.028(5) 0.014(6) 0.002(4) 0.003(3) -0.001(4)

loop_
_atom_site_label
_atom_site_type_symbol
_atom_site_fract_x
_atom_site_fract_y
_atom_site_fract_z
_atom_site_U_iso_or_equiv
_atom_site_thermal_displace_type
_atom_site_occupancy
_atom_site_calc_flag
_atom_site_refinement_flags
Mo1 Mo 0.21131(4) 0.22599(7) 0.37916(5) 0.0150(2) Uani 1 d .
Mo2 Mo 0.18353(4) 0.10658(6) 0.20232(5) 0.0134(2) Uani 1 d .
Mo3 Mo 0.32973(4) 0.08795(7) 0.31631(5) 0.0170(2) Uani 1 d .
Mo4 Mo 0.33490(4) 0.37137(7) 0.33266(5) 0.0176(2) Uani 1 d .
Mo5 Mo 0.30526(4) 0.25253(7) 0.15491(5) 0.0145(2) Uani 1 d .
Mo6 Mo 0.18727(4) 0.39036(6) 0.21895(5) 0.0126(2) Uani 1 d .
O1 O 0.1743(4) 0.2157(6) 0.4579(5) 0.026(2) Uani 1 d .
O2 O 0.1287(3) 0.0096(5) 0.1533(5) 0.021(2) Uani 1 d .
O3 O 0.3830(4) -0.0193(7) 0.3514(5) 0.028(2) Uani 1 d .
O4 O 0.3895(3) 0.4685(7) 0.3806(5) 0.028(2) Uani 1 d .
O5 O 0.3440(3) 0.2624(6) 0.0775(4) 0.022(2) Uani 1 d .
O6 O 0.1336(3) 0.4961(5) 0.1804(4) 0.0190(15) Uani 1 d .
O12 O 0.1592(3) 0.1187(6) 0.3030(4) 0.0166(14) Uani 1 d .
O13 O 0.2774(3) 0.1070(6) 0.3965(4) 0.0179(14) Uani 1 d .
O14 O 0.2778(3) 0.3389(6) 0.4089(4) 0.0171(14) Uani 1 d .
O16 O 0.1600(3) 0.3459(5) 0.3147(4) 0.0147(13) Uani 1 d .
O19 O 0.2588(3) 0.2395(5) 0.2672(4) 0.0086(11) Uani 1 d .
O23 O 0.2567(3) 0.0090(5) 0.2540(4) 0.0192(15) Uani 1 d .
O25 O 0.2391(3) 0.1396(5) 0.1244(4) 0.0168(14) Uani 1 d .
O26 O 0.1405(3) 0.2506(5) 0.1723(4) 0.0126(13) Uani 1 d .
O34 O 0.3764(3) 0.2272(6) 0.3619(4) 0.0178(14) Uani 1 d .
O35 O 0.3572(3) 0.1316(6) 0.2190(4) 0.0173(14) Uani 1 d .
O45 O 0.3586(3) 0.3599(6) 0.2314(4) 0.0192(15) Uani 1 d .
O46 O 0.2601(3) 0.4687(5) 0.2803(4) 0.0179(14) Uani 1 d .
O56 O 0.2401(3) 0.3703(5) 0.1375(4) 0.0157(14) Uani 1 d .
S1A S 0.31477(12) -0.2770(2) 0.1756(2) 0.0202(5) Uani 1 d .
S2A S 0.32313(11) -0.4499(2) 0.0534(2) 0.0159(5) Uani 1 d .
S3A S 0.16958(10) -0.2184(2) 0.09653(15) 0.0141(5) Uani 1 d .
S4A S 0.15978(11) -0.4210(2) -0.00692(15) 0.0144(5) Uani 1 d .
S5A S 0.03328(11) -0.1392(2) 0.04376(15) 0.0141(5) Uani 1 d .
S6A S 0.01582(11) -0.3881(2) -0.07416(15) 0.0153(5) Uani 1 d .
O1A1 O 0.4338(6) -0.2182(11) 0.2795(8) 0.027(3) Uiso 0.60 d P
O1A2 O 0.4965(9) -0.2649(16) 0.2393(12) 0.028(4) Uiso 0.40 d P
O2A O 0.4505(4) -0.5366(7) 0.0413(6) 0.042(2) Uani 1 d .
C1A C 0.4436(6) -0.3157(12) 0.2527(9) 0.046(4) Uani 1 d .
C2A C 0.4510(5) -0.4998(11) 0.1198(8) 0.036(3) Uani 1 d .
H2A1 H 0.4913(5) -0.4569(11) 0.1393(8) 0.043 Uiso 1 calc R
H2A2 H 0.4510(5) -0.5672(11) 0.1536(8) 0.043 Uiso 1 calc R
C3A C 0.3898(5) -0.3453(10) 0.1812(7) 0.029(3) Uani 1 d .
C4A C 0.3933(5) -0.4254(9) 0.1260(7) 0.024(2) Uani 1 d .
C5A C 0.2744(4) -0.3534(8) 0.0934(6) 0.016(2) Uani 1 d .
C6A C 0.2089(5) -0.3350(7) 0.0613(6) 0.014(2) Uani 1 d .
C7A C 0.0922(4) -0.2444(7) 0.0365(5) 0.009(2) Uiso 1 d .
C8A C 0.0887(4) -0.3379(8) -0.0117(6) 0.014(2) Uani 1 d .
C9A C -0.0420(4) -0.1978(7) -0.0151(6) 0.014(2) Uani 1 d .
H9A1 H -0.0791(4) -0.1709(7) 0.0070(6) 0.017 Uiso 1 calc R
H9A2 H -0.0474(4) -0.1680(7) -0.0690(6) 0.017 Uiso 1 calc R
C10A C -0.0433(4) -0.3301(8) -0.0183(6) 0.013(2) Uani 1 d .
H10A H -0.0873(4) -0.3557(8) -0.0429(6) 0.015 Uiso 1 calc R
H10B H -0.0334(4) -0.3604(8) 0.0356(6) 0.015 Uiso 1 calc R
S1B S 0.31851(11) -0.0529(2) 0.0388(2) 0.0164(5) Uani 1 d .
S2B S 0.35825(11) -0.2355(2) -0.06067(15) 0.0158(5) Uani 1 d .
S3B S 0.17228(10) -0.0567(2) -0.07131(15) 0.0129(5) Uani 1 d .
S4B S 0.20729(10) -0.2612(2) -0.15382(14) 0.0142(4) Uani 1 d .
S5B S 0.03387(11) -0.0463(2) -0.1603(2) 0.0175(5) Uani 1 d .
S6B S 0.07676(11) -0.3001(2) -0.2526(2) 0.0177(5) Uani 1 d .
O1B1 O 0.4473(7) -0.0402(12) 0.1907(10) 0.024(3) Uiso 0.50 d P
O1B2 O 0.4425(7) 0.0762(13) 0.1238(10) 0.026(3) Uiso 0.50 d P
O2B O 0.4993(4) -0.2503(7) -0.0587(5) 0.031(2) Uani 1 d .
C1B C 0.4461(6) -0.0215(16) 0.1201(10) 0.056(5) Uani 1 d .
C2B C 0.4883(5) -0.2184(10) 0.0152(7) 0.025(2) Uani 1 d .
H2B1 H 0.5198(5) -0.1590(10) 0.0375(7) 0.030 Uiso 1 calc R
H2B2 H 0.4953(5) -0.2849(10) 0.0506(7) 0.030 Uiso 1 calc R
C3B C 0.4017(4) -0.0888(9) 0.0564(6) 0.021(2) Uani 1 d .
C4B C 0.4194(4) -0.1732(9) 0.0105(6) 0.017(2) Uani 1 d .
C5B C 0.2957(4) -0.1503(7) -0.0387(6) 0.010(2) Uani 1 d .
C6B C 0.2314(4) -0.1554(7) -0.0821(6) 0.014(2) Uani 1 d .
C7B C 0.1097(4) -0.1183(7) -0.1418(6) 0.013(2) Uani 1 d .
C8B C 0.1251(4) -0.2132(7) -0.1809(6) 0.014(2) Uani 1 d .
C9B C 0.0021(5) -0.0971(8) -0.2596(6) 0.019(2) Uani 1 d .
H9B1 H -0.0412(5) -0.0636(8) -0.2784(6) 0.022 Uiso 1 calc R
H9B2 H 0.0308(5) -0.0705(8) -0.2945(6) 0.022 Uiso 1 calc R
C10B C -0.0033(4) -0.2288(8) -0.2650(6) 0.016(2) Uani 1 d .
H10C H -0.0296(4) -0.2499(8) -0.3164(6) 0.019 Uiso 1 calc R
H10D H -0.0261(4) -0.2566(8) -0.2242(6) 0.019 Uiso 1 calc R

loop_
_atom_type_symbol
_atom_type_description
_atom_type_scat_dispersion_real
_atom_type_scat_dispersion_imag
_atom_type_scat_source
C C 0.0033 0.0016 'International Tables Vol C Tables 4.2.6.8 and 6.1.1.4'
H H 0.0000 0.0000 'International Tables Vol C Tables 4.2.6.8 and 6.1.1.4'
O O 0.0106 0.0060 'International Tables Vol C Tables 4.2.6.8 and 6.1.1.4'
S S 0.1246 0.1234 'International Tables Vol C Tables 4.2.6.8 and 6.1.1.4'
Mo Mo -1.6832 0.6857 'International Tables Vol C Tables 4.2.6.8 and 6.1.1.4'

loop_
_geom_angle_atom_site_label_1
_geom_angle_atom_site_label_2
_geom_angle_atom_site_label_3
_geom_angle
O1 Mo1 O14 104.7(3)
O1 Mo1 O13 104.4(3)
O14 Mo1 O13 89.7(3)
O1 Mo1 O16 102.8(3)
O14 Mo1 O16 87.0(3)
O13 Mo1 O16 152.6(3)
O1 Mo1 O12 102.2(3)
O14 Mo1 O12 152.9(3)
O13 Mo1 O12 86.1(3)
O16 Mo1 O12 84.6(3)
O1 Mo1 O19 177.9(3)
O14 Mo1 O19 76.9(3)
O13 Mo1 O19 76.8(2)
O16 Mo1 O19 75.9(2)
O12 Mo1 O19 76.1(2)
O2 Mo2 O12 103.3(3)
O2 Mo2 O26 102.2(3)
O12 Mo2 O26 89.3(3)
O2 Mo2 O23 103.0(3)
O12 Mo2 O23 87.2(3)
O26 Mo2 O23 154.6(3)
O2 Mo2 O25 102.4(3)
O12 Mo2 O25 154.3(3)
O26 Mo2 O25 87.2(3)
O23 Mo2 O25 85.2(3)
O2 Mo2 O19 179.0(3)
O12 Mo2 O19 77.7(2)
O26 Mo2 O19 77.5(2)
O23 Mo2 O19 77.1(2)
O25 Mo2 O19 76.6(2)
O3 Mo3 O23 103.8(3)
O3 Mo3 O13 104.4(3)
O23 Mo3 O13 87.7(3)
O3 Mo3 O35 102.5(3)
O23 Mo3 O35 88.7(3)
O13 Mo3 O35 152.9(3)
O3 Mo3 O34 103.0(3)
O23 Mo3 O34 153.2(3)
O13 Mo3 O34 85.6(3)
O35 Mo3 O34 85.7(3)
O3 Mo3 O19 178.2(3)
O23 Mo3 O19 77.5(2)
O13 Mo3 O19 76.7(2)
O35 Mo3 O19 76.3(2)
O34 Mo3 O19 75.6(2)
O4 Mo4 O34 103.4(3)
O4 Mo4 O45 102.9(3)
O34 Mo4 O45 89.8(3)
O4 Mo4 O14 103.6(3)
O34 Mo4 O14 87.5(3)
O45 Mo4 O14 153.2(3)
O4 Mo4 O46 103.4(3)
O34 Mo4 O46 153.1(3)
O45 Mo4 O46 86.8(3)
O14 Mo4 O46 83.8(3)
O4 Mo4 O19 179.2(3)
O34 Mo4 O19 77.2(2)
O45 Mo4 O19 77.5(2)
O14 Mo4 O19 75.9(2)
O46 Mo4 O19 76.0(2)
O5 Mo5 O25 105.1(3)
O5 Mo5 O56 105.1(3)
O25 Mo5 O56 89.9(3)
O5 Mo5 O35 101.3(3)
O25 Mo5 O35 87.1(3)
O56 Mo5 O35 153.3(3)
O5 Mo5 O45 100.9(3)
O25 Mo5 O45 153.8(3)
O56 Mo5 O45 86.6(3)
O35 Mo5 O45 84.5(3)
O5 Mo5 O19 176.1(3)
O25 Mo5 O19 77.8(3)
O56 Mo5 O19 77.3(2)
O35 Mo5 O19 76.1(2)
O45 Mo5 O19 76.1(2)
O6 Mo6 O46 105.1(3)
O6 Mo6 O16 104.3(3)
O46 Mo6 O16 89.4(3)
O6 Mo6 O56 102.9(3)
O46 Mo6 O56 87.6(3)
O16 Mo6 O56 152.4(3)
O6 Mo6 O26 101.6(3)
O46 Mo6 O26 153.2(3)
O16 Mo6 O26 85.6(3)
O56 Mo6 O26 84.9(3)
O6 Mo6 O19 177.4(3)
O46 Mo6 O19 77.3(2)
O16 Mo6 O19 76.6(2)
O56 Mo6 O19 76.0(2)
O26 Mo6 O19 75.9(2)
Mo2 O12 Mo1 116.3(3)
Mo3 O13 Mo1 117.1(3)
Mo1 O14 Mo4 117.0(3)
Mo6 O16 Mo1 117.3(3)
Mo2 O19 Mo4 179.5(2)
Mo2 O19 Mo5 89.7(2)
Mo4 O19 Mo5 90.4(2)
Mo2 O19 Mo1 89.9(2)
Mo4 O19 Mo1 90.1(2)
Mo5 O19 Mo1 179.5(3)
Mo2 O19 Mo6 90.3(2)
Mo4 O19 Mo6 90.2(2)
Mo5 O19 Mo6 89.7(2)
Mo1 O19 Mo6 90.1(2)
Mo2 O19 Mo3 89.5(2)
Mo4 O19 Mo3 90.0(2)
Mo5 O19 Mo3 90.8(2)
Mo1 O19 Mo3 89.4(2)
Mo6 O19 Mo3 179.4(3)
Mo3 O23 Mo2 115.9(3)
Mo5 O25 Mo2 115.8(3)
Mo2 O26 Mo6 116.1(3)
Mo4 O34 Mo3 117.1(3)
Mo3 O35 Mo5 116.6(3)
Mo4 O45 Mo5 116.0(3)
Mo6 O46 Mo4 116.5(3)
Mo5 O56 Mo6 117.0(3)
C3A S1A C5A 95.5(5)
C5A S2A C4A 94.6(5)
C6A S3A C7A 95.6(4)
C6A S4A C8A 95.4(4)
C7A S5A C9A 103.7(4)
C8A S6A C10A 98.1(4)
C1A O1A1 O1A2 50.3(10)
C1A O1A2 O1A1 47.6(10)
O1A1 C1A O1A2 82.1(12)
O1A1 C1A C3A 110.6(12)
O1A2 C1A C3A 117.8(14)
O2A C2A C4A 112.8(9)
C4A C3A C1A 126.3(11)
C4A C3A S1A 116.9(8)
C1A C3A S1A 116.6(10)
C3A C4A C2A 127.4(11)
C3A C4A S2A 117.7(8)
C2A C4A S2A 114.9(9)
C6A C5A S1A 121.8(7)
C6A C5A S2A 123.0(8)
S1A C5A S2A 115.1(5)
C5A C6A S4A 126.2(7)
C5A C6A S3A 118.1(7)
S4A C6A S3A 115.6(5)
C8A C7A S5A 130.2(7)
C8A C7A S3A 115.5(6)
S5A C7A S3A 114.2(5)
C7A C8A S4A 117.8(7)
C7A C8A S6A 124.7(7)
S4A C8A S6A 117.3(5)
C10A C9A S5A 113.6(6)
C9A C10A S6A 112.1(6)
C5B S1B C3B 95.1(5)
C5B S2B C4B 94.8(4)
C6B S3B C7B 95.9(4)
C6B S4B C8B 95.4(4)
C7B S5B C9B 99.4(4)
C8B S6B C10B 101.8(4)
C1B O1B1 O1B2 39.9(10)
C1B O1B2 O1B1 43.8(11)
O1B2 C1B O1B1 96.3(14)
O1B2 C1B C3B 121.3(16)
O1B1 C1B C3B 121.2(16)
O2B C2B C4B 111.6(9)
C4B C3B C1B 127.0(9)
C4B C3B S1B 116.5(8)
C1B C3B S1B 116.5(8)
C3B C4B C2B 125.7(10)
C3B C4B S2B 117.8(7)
C2B C4B S2B 116.5(8)
C6B C5B S2B 122.6(7)
C6B C5B S1B 121.6(7)
S2B C5B S1B 115.8(5)
C5B C6B S3B 122.9(7)
C5B C6B S4B 121.3(7)
S3B C6B S4B 115.7(5)
C8B C7B S3B 117.3(7)
C8B C7B S5B 125.8(7)
S3B C7B S5B 116.7(5)
C7B C8B S6B 131.0(7)
C7B C8B S4B 115.7(7)
S6B C8B S4B 113.3(5)
C10B C9B S5B 113.0(7)
C9B C10B S6B 112.9(6)

loop_
_geom_bond_atom_site_label_1
_geom_bond_atom_site_label_2
_geom_bond_distance
Mo1 O1 1.679(7)
Mo1 O14 1.889(6)
Mo1 O13 1.918(6)
Mo1 O16 1.949(6)
Mo1 O12 1.959(7)
Mo1 O19 2.323(6)
Mo2 O2 1.693(7)
Mo2 O12 1.891(7)
Mo2 O26 1.906(6)
Mo2 O23 1.951(6)
Mo2 O25 1.960(7)
Mo2 O19 2.307(6)
Mo3 O3 1.686(7)
Mo3 O23 1.900(7)
Mo3 O13 1.918(7)
Mo3 O35 1.928(7)
Mo3 O34 1.955(7)
Mo3 O19 2.329(6)
Mo4 O4 1.684(7)
Mo4 O34 1.893(7)
Mo4 O45 1.896(7)
Mo4 O14 1.959(7)
Mo4 O46 1.976(7)
Mo4 O19 2.313(6)
Mo5 O5 1.680(7)
Mo5 O25 1.887(6)
Mo5 O56 1.894(6)
Mo5 O35 1.959(7)
Mo5 O45 1.973(7)
Mo5 O19 2.315(6)
Mo6 O6 1.693(6)
Mo6 O46 1.887(6)
Mo6 O16 1.904(7)
Mo6 O56 1.946(7)
Mo6 O26 1.967(6)
Mo6 O19 2.328(6)
S1A C3A 1.724(11)
S1A C5A 1.729(10)
S2A C5A 1.731(10)
S2A C4A 1.738(11)
S3A C6A 1.740(9)
S3A C7A 1.747(8)
S4A C6A 1.706(9)
S4A C8A 1.742(9)
S5A C7A 1.741(8)
S5A C9A 1.808(9)
S6A C8A 1.763(9)
S6A C10A 1.820(9)
O1A1 C1A 1.25(2)
O1A1 O1A2 1.67(2)
O1A2 C1A 1.30(2)
O2A C2A 1.41(2)
C1A C3A 1.52(2)
C2A C4A 1.489(14)
C3A C4A 1.33(2)
C5A C6A 1.373(13)
C7A C8A 1.351(12)
C9A C10A 1.528(12)
S1B C5B 1.732(9)
S1B C3B 1.735(9)
S2B C5B 1.723(8)
S2B C4B 1.730(10)
S3B C6B 1.707(9)
S3B C7B 1.737(9)
S4B C6B 1.734(9)
S4B C8B 1.758(9)
S5B C7B 1.745(9)
S5B C9B 1.795(11)
S6B C8B 1.740(10)
S6B C10B 1.822(9)
O1B1 C1B 1.22(2)
O1B1 O1B2 1.76(2)
O1B2 C1B 1.13(2)
O2B C2B 1.379(14)
C1B C3B 1.50(2)
C2B C4B 1.503(12)
C3B C4B 1.346(15)
C5B C6B 1.389(12)
C7B C8B 1.354(12)
C9B C10B 1.525(13)
